data_2203393
loop_
_publ_author_name
'Amini, Mostafa M.'
'Yadavi, Marzieh'
'Ng, Seik Weng'

_publ_section_title Aquabis(tetrahydrofuran)hexakis(trifluoroacetato)(\m~3~-oxo)copper(II)diiron(III)
_journal_issue 4
_journal_name_full 'Acta Crystallographica Section E'
_journal_page_first m492
_journal_page_last m494
_journal_paper_doi 10.1107/S1600536804006762
_journal_volume 60
_journal_year 2004
_chemical_formula_iupac '[Cu Fe2 O (C2 F3 O2)6 (C4 H8 O)2 (H2 O)]'
_chemical_formula_moiety 'C20 H18 Cu F18 Fe2 O16'
_chemical_formula_sum 'C20 H18 Cu F18 Fe2 O16'
_chemical_formula_weight 1031.58
_chemical_name_systematic
;
Aquabis(tetrahydrofuran)hexakis(trifluoroacetato)oxocopper(II)diiron(III)
;
_space_group_IT_number 2
_symmetry_cell_setting triclinic
_symmetry_space_group_name_Hall '-P 1'
_symmetry_space_group_name_H-M 'P -1'
_atom_sites_solution_hydrogens geom
_atom_sites_solution_primary direct
_atom_sites_solution_secondary difmap
_audit_creation_method SHELXL-97
_cell_angle_alpha 96.2160(10)
_cell_angle_beta 105.7800(10)
_cell_angle_gamma 99.4250(10)
_cell_formula_units_Z 2
_cell_length_a 9.1773(6)
_cell_length_b 12.8141(8)
_cell_length_c 16.3770(10)
_cell_measurement_reflns_used 6402
_cell_measurement_temperature 163(2)
_cell_measurement_theta_max 26.4
_cell_measurement_theta_min 2.5
_cell_volume 1804.5(2)
_computing_cell_refinement SMART
_computing_data_collection 'SMART (Bruker, 2001)'
_computing_data_reduction 'SAINT (Bruker, 2001)'
_computing_molecular_graphics 'ORTEPII (Johnson, 1976)'
_computing_publication_material SHELXL97
_computing_structure_refinement 'SHELXL97 (Sheldrick, 1997)'
_computing_structure_solution 'SHELXS97 (Sheldrick, 1997)'
_diffrn_ambient_temperature 163(2)
_diffrn_measured_fraction_theta_full 0.97
_diffrn_measured_fraction_theta_max 0.97
_diffrn_measurement_device_type 'Bruker P4/CCD area-detector'
_diffrn_measurement_method '\f and \w'
_diffrn_radiation_monochromator graphite
_diffrn_radiation_source 'fine-focus sealed tube'
_diffrn_radiation_type MoK\a
_diffrn_radiation_wavelength 0.71073
_diffrn_reflns_av_R_equivalents 0.029
_diffrn_reflns_av_sigmaI/netI 0.030
_diffrn_reflns_limit_h_max 11
_diffrn_reflns_limit_h_min -7
_diffrn_reflns_limit_k_max 16
_diffrn_reflns_limit_k_min -16
_diffrn_reflns_limit_l_max 20
_diffrn_reflns_limit_l_min -20
_diffrn_reflns_number 22910
_diffrn_reflns_theta_full 26.6
_diffrn_reflns_theta_max 26.6
_diffrn_reflns_theta_min 1.6
_diffrn_standards_number 0
_exptl_absorpt_coefficient_mu 1.535
_exptl_absorpt_correction_T_max 0.862
_exptl_absorpt_correction_T_min 0.684
_exptl_absorpt_correction_type multi-scan
_exptl_absorpt_process_details '(SADABS; Sheldrick, 1996)'
_exptl_crystal_colour Orange
_exptl_crystal_density_diffrn 1.899
_exptl_crystal_density_method 'not measured'
_exptl_crystal_description Prism
_exptl_crystal_F_000 1018
_exptl_crystal_size_max 0.40
_exptl_crystal_size_mid 0.30
_exptl_crystal_size_min 0.10
_refine_diff_density_max 0.66
_refine_diff_density_min -0.71
_refine_ls_extinction_method none
_refine_ls_goodness_of_fit_ref 1.004
_refine_ls_hydrogen_treatment mixed
_refine_ls_matrix_type full
_refine_ls_number_parameters 581
_refine_ls_number_reflns 7279
_refine_ls_number_restraints 105
_refine_ls_restrained_S_all 1.065
_refine_ls_R_factor_all 0.0537
_refine_ls_R_factor_gt 0.0386
_refine_ls_shift/su_max 0.001
_refine_ls_shift/su_mean 0.001
_refine_ls_structure_factor_coef Fsqd
_refine_ls_weighting_details 'calc w = 1/[\s^2^(Fo^2^)+(0.0557P)^2^+2.3114P] where P = (Fo^2^+2Fc^2^)/3'
_refine_ls_weighting_scheme calc
_refine_ls_wR_factor_gt 0.0989
_refine_ls_wR_factor_ref 0.1093
_reflns_number_gt 5780
_reflns_number_total 7279
_reflns_threshold_expression I>2\s(I)
_cod_data_source_file cf6337.cif
_cod_data_source_block I
_cod_depositor_comments
;
The following automatic conversions were performed:
'_symmetry_cell_setting' value 'Triclinic' changed to 'triclinic'
according to '/home/saulius/struct/CIF-dictionaries/cif_core.dic'
dictionary named 'cif_core.dic' version 2.4.1 from
2010-06-29.

'_exptl_absorpt_correction_type' value 'Multi-scan' changed
to 'multi-scan' according to
'/home/saulius/struct/CIF-dictionaries/cif_core.dic' dictionary named
'cif_core.dic' version 2.4.1 from 2010-06-29.

Automatic conversion script
Id: cif_fix_enum 1527 2010-12-29 10:47:43Z saulius 

The following automatic conversions were performed:

'_symmetry_cell_setting' value 'Triclinic' changed to 'triclinic'
according to /home/saulius/struct/CIF-dictionaries/cif_core.dic
dictionary named 'cif_core.dic' version 2.4.1 from
2010-06-29.

'_exptl_absorpt_correction_type' value 'Multi-scan'
changed to 'multi-scan' according to
/home/saulius/struct/CIF-dictionaries/cif_core.dic dictionary named
'cif_core.dic' version 2.4.1 from 2010-06-29.

Automatic conversion script
Id: cif_fix_values 1715 2011-07-08 13:25:40Z adriana 
;
_cod_database_code 2203393

loop_
_symmetry_equiv_pos_as_xyz
'x, y, z'
'-x, -y, -z'

loop_
_atom_site_label
_atom_site_fract_x
_atom_site_fract_y
_atom_site_fract_z
_atom_site_U_iso_or_equiv
_atom_site_adp_type
_atom_site_calc_flag
_atom_site_refinement_flags
_atom_site_occupancy
_atom_site_disorder_assembly
_atom_site_disorder_group
_atom_site_type_symbol
Cu1 0.29045(5) 0.39136(3) 0.36389(2) 0.02979(16) Uani d P 0.730(2) A 1 Cu
Cu2 0.17596(5) 0.13010(4) 0.30051(3) 0.03231(17) Uani d P 0.151(9) A 2 Cu
Cu3 0.30451(5) 0.28385(4) 0.17520(3) 0.02951(16) Uani d P 0.118(9) A 2 Cu
Fe1 0.29045(5) 0.39136(3) 0.36389(2) 0.02979(16) Uani d P 0.270(2) A 2 Fe
Fe2 0.17596(5) 0.13010(4) 0.30051(3) 0.03231(17) Uani d P 0.849(9) A 1 Fe
Fe3 0.30451(5) 0.28385(4) 0.17520(3) 0.02951(16) Uani d P 0.882(9) A 1 Fe
F1 0.7963(3) 0.5605(3) 0.39318(18) 0.0930(12) Uani d . 1 A . F
F2 0.6754(5) 0.6182(3) 0.2832(3) 0.1226(16) Uani d . 1 A . F
F3 0.8018(4) 0.4958(4) 0.2702(2) 0.1269(18) Uani d . 1 A . F
F4 0.1293(4) 0.5714(3) 0.0714(2) 0.0894(10) Uani d . 1 A . F
F5 -0.0404(6) 0.5464(6) 0.1319(4) 0.192(3) Uani d . 1 A . F
F6 0.1624(10) 0.6619(4) 0.1917(3) 0.221(4) Uani d . 1 A . F
F7 0.5897(5) 0.1248(4) 0.5431(3) 0.0905(18) Uani d PDU 0.803(9) A 3 F
F8 0.4019(5) 0.1165(5) 0.5906(3) 0.100(2) Uani d PDU 0.803(9) A 3 F
F9 0.5682(8) 0.2631(3) 0.6203(3) 0.112(2) Uani d PDU 0.803(9) A 3 F
F10 -0.2677(3) 0.2722(3) 0.3360(2) 0.1044(13) Uani d . 1 A . F
F11 -0.1987(4) 0.1763(3) 0.4289(3) 0.1007(12) Uani d . 1 A . F
F12 -0.1370(4) 0.3471(3) 0.4626(3) 0.1115(14) Uani d . 1 A . F
F13 0.4879(10) -0.0297(8) 0.1146(4) 0.062(3) Uani d PDU 0.438(16) A 4 F
F14 0.4991(19) -0.0820(10) 0.2334(10) 0.102(4) Uani d PDU 0.438(16) A 4 F
F15 0.6624(7) 0.0542(8) 0.2189(10) 0.089(4) Uani d PDU 0.438(16) A 4 F
F16 -0.1188(3) 0.0708(2) -0.03797(14) 0.0618(7) Uani d . 1 A . F
F17 -0.2121(3) -0.0214(2) 0.04418(18) 0.0753(8) Uani d . 1 A . F
F18 -0.2396(3) 0.1410(3) 0.0422(2) 0.0897(11) Uani d . 1 A . F
F7' 0.6394(10) 0.2292(15) 0.5762(10) 0.082(6) Uani d PDU 0.197(9) A 5 F
F8' 0.471(3) 0.0825(8) 0.5573(11) 0.129(9) Uani d PDU 0.197(9) A 5 F
F9' 0.454(2) 0.2268(16) 0.6285(6) 0.087(6) Uani d PDU 0.197(9) A 5 F
F13' 0.5412(15) 0.0022(9) 0.1256(6) 0.100(3) Uani d PDU 0.562(16) A 6 F
F14' 0.4390(9) -0.1021(4) 0.1927(7) 0.079(3) Uani d PDU 0.562(16) A 6 F
F15' 0.6317(11) 0.0100(8) 0.2641(6) 0.102(4) Uani d PDU 0.562(16) A 6 F
O1 0.5120(3) 0.4523(2) 0.36314(15) 0.0406(6) Uani d . 1 . . O
O2 0.5077(3) 0.3924(2) 0.22833(15) 0.0485(7) Uani d . 1 . . O
O3 0.2054(4) 0.4943(3) 0.27150(18) 0.0673(9) Uani d . 1 . . O
O4 0.1984(3) 0.4052(2) 0.14544(17) 0.0483(7) Uani d . 1 . . O
O5 0.4130(3) 0.3148(2) 0.47513(17) 0.0492(7) Uani d . 1 . . O
O6 0.3127(3) 0.1419(2) 0.42318(17) 0.0531(7) Uani d . 1 . . O
O7 0.0868(3) 0.3530(2) 0.38915(19) 0.0544(7) Uani d . 1 . . O
O8 0.0065(3) 0.1761(2) 0.34313(19) 0.0499(7) Uani d . 1 . . O
O9 0.3253(3) 0.05293(19) 0.25887(18) 0.0441(6) Uani d . 1 . . O
O10 0.4219(3) 0.1612(2) 0.17894(16) 0.0422(6) Uani d . 1 . . O
O11 0.0144(3) 0.0835(2) 0.18126(17) 0.0496(7) Uani d . 1 . . O
O12 0.1074(3) 0.1853(2) 0.09645(15) 0.0428(6) Uani d . 1 . . O
O13 0.0830(3) -0.02156(19) 0.32102(16) 0.0426(6) Uani d . 1 . . O
O14 0.3634(3) 0.2947(2) 0.06093(14) 0.0374(5) Uani d . 1 . . O
O15 0.2570(2) 0.26585(16) 0.27863(13) 0.0277(5) Uani d . 1 . . O
O1w 0.3229(3) 0.5201(2) 0.45199(16) 0.0382(6) Uani d D 1 . . O
H1w1 0.313(6) 0.511(4) 0.5006(17) 0.083(18) Uiso d D 1 . . H
H1w2 0.394(4) 0.573(2) 0.457(3) 0.057(14) Uiso d D 1 . . H
C1 0.5637(4) 0.4487(3) 0.3007(2) 0.0376(8) Uani d . 1 A . C
C2 0.7150(5) 0.5296(4) 0.3124(3) 0.0637(13) Uani d . 1 . . C
C3 0.1776(4) 0.4801(3) 0.1938(2) 0.0439(9) Uani d . 1 A . C
C4 0.1071(8) 0.5661(5) 0.1459(3) 0.0824(18) Uani d . 1 . . C
C5 0.3965(4) 0.2184(3) 0.4788(2) 0.0358(7) Uani d . 1 A . C
C6 0.4908(5) 0.1842(3) 0.5605(3) 0.0546(10) Uani d D 1 . . C
C7 -0.0036(4) 0.2656(3) 0.3759(2) 0.0387(8) Uani d . 1 A . C
C8 -0.1525(5) 0.2665(4) 0.4020(3) 0.0579(11) Uani d . 1 . . C
C9 0.4096(4) 0.0801(3) 0.2135(2) 0.0338(7) Uani d . 1 A . C
C10 0.5133(5) 0.0005(3) 0.1977(2) 0.0503(10) Uani d D 1 . . C
C11 0.0089(4) 0.1186(3) 0.1128(2) 0.0355(8) Uani d . 1 A . C
C12 -0.1429(4) 0.0764(4) 0.0391(3) 0.0496(10) Uani d . 1 . . C
C13 0.0315(6) -0.0424(3) 0.3954(3) 0.0603(12) Uani d . 1 A . C
H13a -0.0337 0.0082 0.4072 0.072 Uiso calc R 1 . . H
H13b 0.1209 -0.0358 0.4470 0.072 Uiso calc R 1 . . H
C14 -0.0601(8) -0.1552(4) 0.3707(4) 0.0851(18) Uani d . 1 . . C
H14a -0.0477 -0.1916 0.4218 0.102 Uiso calc R 1 A . H
H14b -0.1712 -0.1556 0.3455 0.102 Uiso calc R 1 . . H
C15 -0.0018(8) -0.2076(4) 0.3099(4) 0.093(2) Uani d . 1 A . C
H15a -0.0853 -0.2620 0.2680 0.112 Uiso calc R 1 . . H
H15b 0.0807 -0.2437 0.3388 0.112 Uiso calc R 1 . . H
C16 0.0617(7) -0.1225(3) 0.2651(3) 0.0697(15) Uani d . 1 A . C
H16a 0.1614 -0.1340 0.2571 0.084 Uiso calc R 1 . . H
H16b -0.0118 -0.1233 0.2080 0.084 Uiso calc R 1 . . H
C17 0.2637(5) 0.3178(4) -0.0178(2) 0.0554(11) Uani d . 1 A . C
H17a 0.2434 0.3911 -0.0090 0.066 Uiso calc R 1 . . H
H17b 0.1638 0.2659 -0.0370 0.066 Uiso calc R 1 . . H
C18 0.3507(7) 0.3078(7) -0.0822(3) 0.097(2) Uani d . 1 . . C
H18a 0.3109 0.2377 -0.1205 0.116 Uiso calc R 1 A . H
H18b 0.3395 0.3654 -0.1178 0.116 Uiso calc R 1 . . H
C19 0.5122(6) 0.3171(5) -0.0337(3) 0.0761(15) Uani d . 1 A . C
H19a 0.5681 0.3927 -0.0217 0.091 Uiso calc R 1 . . H
H19b 0.5640 0.2733 -0.0660 0.091 Uiso calc R 1 . . H
C20 0.5078(5) 0.2770(5) 0.0470(3) 0.0624(13) Uani d . 1 A . C
H20a 0.5110 0.1998 0.0418 0.075 Uiso calc R 1 . . H
H20b 0.5969 0.3167 0.0955 0.075 Uiso calc R 1 . . H

loop_
_atom_site_aniso_label
_atom_site_aniso_U_11
_atom_site_aniso_U_22
_atom_site_aniso_U_33
_atom_site_aniso_U_12
_atom_site_aniso_U_13
_atom_site_aniso_U_23
Cu1 0.0281(2) 0.0322(2) 0.0242(2) 0.00341(17) 0.00491(16) -0.00501(16)
Fe2 0.0349(3) 0.0322(3) 0.0299(3) 0.00408(19) 0.0136(2) -0.00125(18)
Fe3 0.0290(3) 0.0336(3) 0.0244(2) 0.00668(19) 0.00657(18) 0.00092(17)
Fe1 0.0281(2) 0.0322(2) 0.0242(2) 0.00341(17) 0.00491(16) -0.00501(16)
Cu2 0.0349(3) 0.0322(3) 0.0299(3) 0.00408(19) 0.0136(2) -0.00125(18)
Cu3 0.0290(3) 0.0336(3) 0.0244(2) 0.00668(19) 0.00657(18) 0.00092(17)
F1 0.0656(18) 0.123(3) 0.0525(16) -0.0523(18) -0.0004(14) 0.0061(16)
F2 0.120(3) 0.093(3) 0.130(3) -0.040(2) 0.017(3) 0.059(2)
F3 0.069(2) 0.189(4) 0.099(3) -0.054(2) 0.054(2) -0.032(3)
F4 0.131(3) 0.077(2) 0.085(2) 0.051(2) 0.045(2) 0.0413(17)
F5 0.137(4) 0.358(9) 0.210(6) 0.190(5) 0.116(4) 0.213(6)
F6 0.419(11) 0.094(3) 0.121(4) 0.146(5) -0.012(5) -0.011(3)
F7 0.077(3) 0.114(4) 0.086(3) 0.056(3) 0.010(2) 0.023(2)
F8 0.093(3) 0.145(5) 0.066(3) 0.015(3) 0.019(2) 0.064(3)
F9 0.153(5) 0.076(3) 0.056(3) 0.019(3) -0.043(3) -0.009(2)
F10 0.0463(17) 0.163(4) 0.104(3) 0.048(2) 0.0091(17) 0.015(2)
F11 0.091(2) 0.111(3) 0.141(3) 0.032(2) 0.088(2) 0.038(2)
F12 0.084(2) 0.122(3) 0.130(3) 0.011(2) 0.068(2) -0.052(2)
F13 0.052(4) 0.072(5) 0.052(4) 0.029(4) 0.004(3) -0.029(4)
F14 0.146(9) 0.112(7) 0.104(7) 0.084(6) 0.077(6) 0.062(6)
F15 0.034(3) 0.089(6) 0.124(8) 0.025(3) 0.005(4) -0.037(5)
F16 0.0482(14) 0.0895(19) 0.0357(12) 0.0088(13) 0.0026(10) -0.0082(12)
F17 0.0491(15) 0.086(2) 0.0657(17) -0.0229(14) 0.0075(13) -0.0154(15)
F18 0.0466(15) 0.119(3) 0.086(2) 0.0457(17) -0.0069(14) -0.0313(18)
F7' 0.047(7) 0.115(11) 0.078(9) 0.018(7) 0.001(6) 0.034(8)
F8' 0.147(13) 0.114(12) 0.122(12) 0.037(9) 0.020(9) 0.041(9)
F9' 0.099(10) 0.118(11) 0.049(7) 0.030(8) 0.020(7) 0.020(7)
F13' 0.138(7) 0.108(6) 0.113(6) 0.072(6) 0.097(6) 0.050(5)
F14' 0.092(4) 0.044(3) 0.111(6) 0.030(3) 0.042(4) -0.007(3)
F15' 0.075(5) 0.099(5) 0.112(6) 0.061(4) -0.023(4) -0.007(4)
O1 0.0380(13) 0.0404(14) 0.0379(13) -0.0029(11) 0.0137(11) -0.0074(10)
O2 0.0407(14) 0.0672(18) 0.0282(13) -0.0091(13) 0.0092(11) 0.0004(12)
O3 0.090(2) 0.070(2) 0.0395(16) 0.0449(18) 0.0044(15) -0.0093(14)
O4 0.0670(18) 0.0471(15) 0.0397(14) 0.0300(14) 0.0195(13) 0.0072(12)
O5 0.0555(17) 0.0353(15) 0.0441(15) 0.0072(12) -0.0006(13) -0.0053(11)
O6 0.0626(18) 0.0369(14) 0.0424(15) -0.0048(13) -0.0043(13) 0.0063(12)
O7 0.0388(15) 0.0532(17) 0.0629(18) 0.0028(13) 0.0179(13) -0.0227(14)
O8 0.0530(16) 0.0396(14) 0.0685(18) 0.0099(12) 0.0387(15) 0.0033(13)
O9 0.0492(15) 0.0328(13) 0.0589(16) 0.0096(11) 0.0301(13) 0.0050(11)
O10 0.0481(15) 0.0545(16) 0.0372(13) 0.0282(12) 0.0212(12) 0.0136(12)
O11 0.0429(15) 0.0573(17) 0.0397(15) -0.0063(13) 0.0084(12) 0.0047(12)
O12 0.0385(14) 0.0530(16) 0.0297(12) -0.0006(12) 0.0073(10) -0.0016(11)
O13 0.0542(16) 0.0330(13) 0.0403(13) -0.0035(11) 0.0246(12) -0.0036(10)
O14 0.0388(13) 0.0509(15) 0.0266(11) 0.0163(11) 0.0114(10) 0.0072(10)
O15 0.0275(11) 0.0281(11) 0.0245(10) 0.0031(9) 0.0071(9) -0.0029(8)
O1w 0.0413(14) 0.0355(14) 0.0313(13) 0.0047(11) 0.0074(11) -0.0088(10)
C1 0.0370(18) 0.0382(19) 0.0329(18) -0.0007(15) 0.0065(15) 0.0085(14)
C2 0.058(3) 0.076(3) 0.043(2) -0.024(2) 0.013(2) 0.011(2)
C3 0.044(2) 0.043(2) 0.042(2) 0.0164(17) 0.0079(17) -0.0022(16)
C4 0.123(5) 0.079(4) 0.064(3) 0.072(4) 0.028(3) 0.010(3)
C5 0.0345(18) 0.0377(19) 0.0347(18) 0.0062(15) 0.0116(15) 0.0023(14)
C6 0.049(2) 0.066(3) 0.043(2) 0.009(2) 0.0051(19) 0.008(2)
C7 0.0326(18) 0.053(2) 0.0289(17) 0.0139(17) 0.0064(14) 0.0005(15)
C8 0.044(2) 0.073(3) 0.064(3) 0.022(2) 0.024(2) 0.004(2)
C9 0.0307(17) 0.0385(18) 0.0286(16) 0.0097(14) 0.0045(13) -0.0025(14)
C10 0.053(2) 0.057(3) 0.052(2) 0.030(2) 0.020(2) 0.015(2)
C11 0.0276(16) 0.0398(19) 0.0369(18) 0.0079(14) 0.0107(14) -0.0083(15)
C12 0.0328(19) 0.065(3) 0.044(2) 0.0092(19) 0.0079(16) -0.0111(19)
C13 0.089(3) 0.048(2) 0.052(2) 0.000(2) 0.042(2) 0.0082(19)
C14 0.117(5) 0.057(3) 0.090(4) -0.010(3) 0.060(4) 0.013(3)
C15 0.121(5) 0.046(3) 0.116(5) -0.024(3) 0.072(4) -0.006(3)
C16 0.096(4) 0.035(2) 0.078(3) -0.015(2) 0.052(3) -0.014(2)
C17 0.060(3) 0.077(3) 0.034(2) 0.026(2) 0.0121(19) 0.021(2)
C18 0.097(4) 0.172(7) 0.046(3) 0.058(5) 0.035(3) 0.046(4)
C19 0.081(4) 0.102(4) 0.071(3) 0.030(3) 0.051(3) 0.034(3)
C20 0.050(2) 0.104(4) 0.049(2) 0.032(3) 0.028(2) 0.023(2)

loop_
_atom_type_symbol
_atom_type_description
_atom_type_scat_dispersion_real
_atom_type_scat_dispersion_imag
_atom_type_scat_source
C C 0.0033 0.0016 'International Tables Vol C Tables 4.2.6.8 and 6.1.1.4'
H H 0.0000 0.0000 'International Tables Vol C Tables 4.2.6.8 and 6.1.1.4'
O O 0.0106 0.0060 'International Tables Vol C Tables 4.2.6.8 and 6.1.1.4'
F F 0.0171 0.0103 'International Tables Vol C Tables 4.2.6.8 and 6.1.1.4'
Fe Fe 0.3463 0.8444 'International Tables Vol C Tables 4.2.6.8 and 6.1.1.4'
Cu Cu 0.3201 1.2651 'International Tables Vol C Tables 4.2.6.8 and 6.1.1.4'

loop_
_geom_angle_atom_site_label_1
_geom_angle_atom_site_label_2
_geom_angle_atom_site_label_3
_geom_angle
_geom_angle_publ_flag
O1 Cu1 O3 88.90(10) yes
O1 Cu1 O5 83.60(10) yes
O1 Cu1 O7 167.60(10) yes
O1 Cu1 O15 95.80(10) yes
O1 Cu1 O1w 84.80(10) yes
O3 Cu1 O5 168.50(10) yes
O3 Cu1 O7 93.80(10) yes
O3 Cu1 O15 95.40(10) yes
O3 Cu1 O1w 84.70(10) yes
O5 Cu1 O15 94.10(10) yes
O5 Cu1 O7 91.70(10) yes
O5 Cu1 O1w 85.90(10) yes
O7 Cu1 O15 96.00(10) yes
O7 Cu1 O1w 83.40(10) yes
O15 Cu1 O1w 179.40(10) yes
O6 Fe2 O8 91.00(10) yes
O6 Fe2 O9 88.90(10) yes
O6 Fe2 O11 166.50(10) yes
O6 Fe2 O13 83.30(10) yes
O6 Fe2 O15 98.30(10) yes
O8 Fe2 O9 168.20(10) yes
O8 Fe2 O11 87.10(10) yes
O8 Fe2 O13 84.10(10) yes
O8 Fe2 O15 96.20(10) yes
O9 Fe2 O15 95.50(10) yes
O9 Fe2 O11 90.20(10) yes
O9 Fe2 O13 84.20(10) yes
O11 Fe2 O13 83.30(10) yes
O11 Fe2 O15 95.20(10) yes
O13 Fe2 O15 178.40(10) yes
O2 Fe3 O4 89.00(10) yes
O2 Fe3 O10 90.50(10) yes
O2 Fe3 O12 166.90(10) yes
O2 Fe3 O14 83.30(10) yes
O2 Fe3 O15 97.20(10) yes
O4 Fe3 O10 166.90(10) yes
O4 Fe3 O12 86.40(10) yes
O4 Fe3 O14 84.80(10) yes
O4 Fe3 O15 99.00(10) yes
O10 Fe3 O14 82.20(10) yes
O10 Fe3 O12 91.20(10) yes
O10 Fe3 O15 94.10(10) yes
O12 Fe3 O14 84.00(10) yes
O12 Fe3 O15 95.70(10) yes
O14 Fe3 O15 176.20(10) yes
C1 O1 Cu1 127.4(2) no
C1 O2 Fe3 131.5(2) no
C3 O3 Cu1 129.7(3) no
C3 O4 Fe3 129.6(3) no
C5 O5 Cu1 126.4(2) no
C5 O6 Fe2 134.0(2) no
C7 O7 Cu1 130.5(2) no
C7 O8 Fe2 130.4(2) no
C9 O9 Fe2 130.3(2) no
C9 O10 Fe3 130.4(2) no
C11 O11 Fe2 129.9(2) no
C11 O12 Fe3 130.9(2) no
C13 O13 C16 109.2(3) no
C13 O13 Fe2 124.8(2) no
C16 O13 Fe2 126.0(2) no
C17 O14 C20 109.4(3) no
C17 O14 Fe3 125.2(2) no
C20 O14 Fe3 125.4(2) no
Fe3 O15 Fe2 122.10(10) no
Fe3 O15 Cu1 118.60(10) no
Fe2 O15 Cu1 119.30(10) no
Cu1 O1w H1w1 119(4) no
Cu1 O1w H1w2 120(3) no
H1w1 O1w H1w2 111(5) no
O1 C1 O2 129.3(3) no
O1 C1 C2 115.5(3) no
O2 C1 C2 115.1(3) no
F3 C2 F1 108.9(4) no
F3 C2 F2 107.7(4) no
F1 C2 F2 106.0(4) no
F3 C2 C1 113.6(4) no
F1 C2 C1 113.0(3) no
F2 C2 C1 107.2(4) no
O3 C3 O4 129.4(4) no
O3 C3 C4 116.8(4) no
O4 C3 C4 113.8(4) no
F5 C4 F4 106.0(5) no
F5 C4 F6 107.8(6) no
F4 C4 F6 106.8(6) no
F5 C4 C3 109.8(5) no
F4 C4 C3 115.1(4) no
F6 C4 C3 111.1(5) no
O5 C5 O6 128.3(3) no
O5 C5 C6 117.7(3) no
O6 C5 C6 114.0(3) no
F9 C6 F8 109.9(5) no
F8' C6 F7' 111.8(11) no
F8' C6 F9' 108.9(11) no
F7' C6 F9' 103.9(10) no
F9 C6 F7 108.2(5) no
F8 C6 F7 101.9(4) no
F8' C6 C5 113.4(7) no
F9 C6 C5 113.9(4) no
F8 C6 C5 111.0(3) no
F7' C6 C5 108.8(6) no
F9' C6 C5 109.6(6) no
F7 C6 C5 111.2(3) no
O8 C7 O7 129.5(3) no
O8 C7 C8 114.2(4) no
O7 C7 C8 116.3(3) no
F10 C8 F12 108.0(4) no
F10 C8 F11 104.8(4) no
F12 C8 F11 108.2(4) no
F10 C8 C7 111.0(4) no
F12 C8 C7 112.6(4) no
F11 C8 C7 111.9(4) no
O10 C9 O9 129.3(3) no
O10 C9 C10 115.5(3) no
O9 C9 C10 115.2(3) no
F13' C10 F15' 116.2(6) no
F14 C10 F13 109.1(7) no
F14 C10 F15 112.5(7) no
F13' C10 F14' 104.3(6) no
F15' C10 F14' 101.9(5) no
F14 C10 C9 114.6(5) no
F13' C10 C9 112.6(4) no
F15' C10 C9 110.7(4) no
F13 C10 C9 110.7(4) no
F15 C10 C9 109.3(4) no
F14' C10 C9 110.3(4) no
O12 C11 O11 128.7(3) no
O12 C11 C12 115.7(3) no
O11 C11 C12 115.6(3) no
F18 C12 F17 107.9(3) no
F18 C12 F16 108.4(4) no
F17 C12 F16 106.7(3) no
F18 C12 C11 109.4(3) no
F17 C12 C11 112.4(4) no
F16 C12 C11 111.8(3) no
O13 C13 C14 104.6(3) no
O13 C13 H13a 110.8 no
C14 C13 H13a 110.8 no
O13 C13 H13b 110.8 no
C14 C13 H13b 110.8 no
H13a C13 H13b 108.9 no
C15 C14 C13 106.5(4) no
C15 C14 H14a 110.4 no
C13 C14 H14a 110.4 no
C15 C14 H14b 110.4 no
C13 C14 H14b 110.4 no
H14a C14 H14b 108.6 no
C14 C15 C16 106.7(4) no
C14 C15 H15a 110.4 no
C16 C15 H15a 110.4 no
C14 C15 H15b 110.4 no
C16 C15 H15b 110.4 no
H15a C15 H15b 108.6 no
O13 C16 C15 105.4(4) no
O13 C16 H16a 110.7 no
C15 C16 H16a 110.7 no
O13 C16 H16b 110.7 no
C15 C16 H16b 110.7 no
H16a C16 H16b 108.8 no
O14 C17 C18 105.1(4) no
O14 C17 H17a 110.7 no
C18 C17 H17a 110.7 no
O14 C17 H17b 110.7 no
C18 C17 H17b 110.7 no
H17a C17 H17b 108.8 no
C19 C18 C17 106.7(4) no
C19 C18 H18a 110.4 no
C17 C18 H18a 110.4 no
C19 C18 H18b 110.4 no
C17 C18 H18b 110.4 no
H18a C18 H18b 108.6 no
C18 C19 C20 105.0(4) no
C18 C19 H19a 110.7 no
C20 C19 H19a 110.7 no
C18 C19 H19b 110.7 no
C20 C19 H19b 110.7 no
H19a C19 H19b 108.8 no
O14 C20 C19 105.9(4) no
O14 C20 H20a 110.6 no
C19 C20 H20a 110.6 no
O14 C20 H20b 110.6 no
C19 C20 H20b 110.6 no
H20a C20 H20b 108.7 no

loop_
_geom_bond_atom_site_label_1
_geom_bond_atom_site_label_2
_geom_bond_distance
_geom_bond_publ_flag
Cu1 O1 2.059(2) yes
Cu1 O3 2.183(3) yes
Cu1 O5 2.276(3) yes
Cu1 O7 2.017(3) yes
Cu1 O15 1.936(2) yes
Cu1 O1w 1.996(2) yes
Fe2 O6 2.033(3) yes
Fe2 O8 2.013(3) yes
Fe2 O9 2.032(2) yes
Fe2 O11 2.062(3) yes
Fe2 O13 2.091(2) yes
Fe2 O15 1.888(2) yes
Fe3 O2 2.044(3) yes
Fe3 O4 2.002(3) yes
Fe3 O10 2.042(2) yes
Fe3 O12 2.040(2) yes
Fe3 O14 2.096(2) yes
Fe3 O15 1.889(2) yes
F1 C2 1.310(5) no
F2 C2 1.345(6) no
F3 C2 1.283(6) no
F4 C4 1.297(6) no
F5 C4 1.286(8) no
F6 C4 1.311(7) no
F7 C6 1.344(5) no
F8 C6 1.319(5) no
F9 C6 1.287(5) no
F10 C8 1.308(5) no
F11 C8 1.327(6) no
F12 C8 1.313(5) no
F13 C10 1.320(7) no
F14 C10 1.268(8) no
F15 C10 1.360(7) no
F16 C12 1.336(5) no
F17 C12 1.332(5) no
F18 C12 1.316(5) no
F7' C6 1.333(9) no
F8' C6 1.280(9) no
F9' C6 1.338(9) no
F13' C10 1.276(7) no
F14' C10 1.362(6) no
F15' C10 1.290(6) no
O1 C1 1.239(4) no
O2 C1 1.245(4) no
O3 C3 1.215(5) no
O4 C3 1.249(4) no
O5 C5 1.230(4) no
O6 C5 1.249(4) no
O7 C7 1.240(5) no
O8 C7 1.241(4) no
O9 C9 1.245(4) no
O10 C9 1.240(4) no
O11 C11 1.244(4) no
O12 C11 1.244(4) no
O13 C13 1.456(4) no
O13 C16 1.454(5) no
O14 C17 1.455(4) no
O14 C20 1.453(5) no
O1w H1w1 0.840(10) no
O1w H1w2 0.840(10) no
C1 C2 1.543(5) no
C3 C4 1.547(6) no
C5 C6 1.534(5) no
C7 C8 1.539(5) no
C9 C10 1.552(5) no
C11 C12 1.545(5) no
C13 C14 1.499(6) no
C13 H13a 0.990 no
C13 H13b 0.990 no
C14 C15 1.411(8) no
C14 H14a 0.990 no
C14 H14b 0.990 no
C15 C16 1.505(7) no
C15 H15a 0.990 no
C15 H15b 0.990 no
C16 H16a 0.990 no
C16 H16b 0.990 no
C17 C18 1.493(6) no
C17 H17a 0.990 no
C17 H17b 0.990 no
C18 C19 1.457(8) no
C18 H18a 0.990 no
C18 H18b 0.990 no
C19 C20 1.478(6) no
C19 H19a 0.990 no
C19 H19b 0.990 no
C20 H20a 0.990 no
C20 H20b 0.990 no

loop_
_geom_hbond_atom_site_label_D
_geom_hbond_atom_site_label_H
_geom_hbond_atom_site_label_A
_geom_hbond_site_symmetry_A
_geom_hbond_distance_DH
_geom_hbond_distance_HA
_geom_hbond_distance_DA
_geom_hbond_angle_DHA
_geom_hbond_publ_flag
O1w H1w1 O1 2_666 0.840(10) 2.32(4) 2.947(3) 132(5) yes
O1w H1w2 O5 2_666 0.840(10) 2.05(2) 2.824(4) 153(4) yes

loop_
_geom_torsion_atom_site_label_1
_geom_torsion_atom_site_label_2
_geom_torsion_atom_site_label_3
_geom_torsion_atom_site_label_4
_geom_torsion
_geom_torsion_publ_flag
O15 Cu1 O1 C1 35.9(3) no
O1w Cu1 O1 C1 -144.2(3) no
O7 Cu1 O1 C1 -162.4(5) no
O3 Cu1 O1 C1 -59.4(3) no
O5 Cu1 O1 C1 129.4(3) no
O15 Fe3 O2 C1 -15.7(4) no
O4 Fe3 O2 C1 83.3(4) no
O12 Fe3 O2 C1 152.7(4) no
O10 Fe3 O2 C1 -109.9(4) no
O14 Fe3 O2 C1 168.1(4) no
O15 Cu1 O3 C3 -12.6(4) no
O1w Cu1 O3 C3 168.0(4) no
O7 Cu1 O3 C3 -109.0(4) no
O1 Cu1 O3 C3 83.1(4) no
O5 Cu1 O3 C3 132.6(5) no
O15 Fe3 O4 C3 31.8(4) no
O12 Fe3 O4 C3 127.1(4) no
O10 Fe3 O4 C3 -153.0(5) no
O2 Fe3 O4 C3 -65.2(4) no
O14 Fe3 O4 C3 -148.6(4) no
O15 Cu1 O5 C5 -25.9(3) no
O1w Cu1 O5 C5 153.5(3) no
O7 Cu1 O5 C5 70.3(3) no
O1 Cu1 O5 C5 -121.2(3) no
O3 Cu1 O5 C5 -171.1(5) no
O15 Fe2 O6 C5 17.0(4) no
O8 Fe2 O6 C5 -79.5(4) no
O9 Fe2 O6 C5 112.3(4) no
O11 Fe2 O6 C5 -161.3(4) no
O13 Fe2 O6 C5 -163.4(4) no
O15 Cu1 O7 C7 19.8(4) no
O1w Cu1 O7 C7 -160.1(4) no
O1 Cu1 O7 C7 -141.9(5) no
O3 Cu1 O7 C7 115.6(4) no
O5 Cu1 O7 C7 -74.5(4) no
O15 Fe2 O8 C7 -24.8(4) no
O9 Fe2 O8 C7 163.0(5) no
O6 Fe2 O8 C7 73.7(3) no
O11 Fe2 O8 C7 -119.7(4) no
O13 Fe2 O8 C7 156.8(4) no
O15 Fe2 O9 C9 -17.0(3) no
O8 Fe2 O9 C9 155.2(5) no
O6 Fe2 O9 C9 -115.2(3) no
O11 Fe2 O9 C9 78.2(3) no
O13 Fe2 O9 C9 161.4(3) no
O15 Fe3 O10 C9 25.9(3) no
O4 Fe3 O10 C9 -149.4(5) no
O12 Fe3 O10 C9 -69.9(3) no
O2 Fe3 O10 C9 123.1(3) no
O14 Fe3 O10 C9 -153.7(3) no
O15 Fe2 O11 C11 19.5(3) no
O8 Fe2 O11 C11 115.5(3) no
O9 Fe2 O11 C11 -76.0(3) no
O6 Fe2 O11 C11 -162.2(5) no
O13 Fe2 O11 C11 -160.1(3) no
O15 Fe3 O12 C11 -14.0(3) no
O4 Fe3 O12 C11 -112.7(3) no
O10 Fe3 O12 C11 80.2(3) no
O2 Fe3 O12 C11 177.6(4) no
O14 Fe3 O12 C11 162.2(3) no
O8 Fe2 O13 C13 -42.0(3) no
O9 Fe2 O13 C13 139.3(3) no
O6 Fe2 O13 C13 49.7(3) no
O11 Fe2 O13 C13 -129.8(3) no
O8 Fe2 O13 C16 139.1(4) no
O9 Fe2 O13 C16 -39.6(4) no
O6 Fe2 O13 C16 -129.2(4) no
O11 Fe2 O13 C16 51.3(4) no
O4 Fe3 O14 C17 -37.7(3) no
O12 Fe3 O14 C17 49.3(3) no
O10 Fe3 O14 C17 141.3(3) no
O2 Fe3 O14 C17 -127.2(3) no
O4 Fe3 O14 C20 144.4(3) no
O12 Fe3 O14 C20 -128.7(3) no
O10 Fe3 O14 C20 -36.6(3) no
O2 Fe3 O14 C20 54.8(3) no
O4 Fe3 O15 Fe2 131.27(14) no
O12 Fe3 O15 Fe2 43.99(15) no
O10 Fe3 O15 Fe2 -47.64(14) no
O2 Fe3 O15 Fe2 -138.66(14) no
O4 Fe3 O15 Cu1 -47.96(14) no
O12 Fe3 O15 Cu1 -135.24(13) no
O10 Fe3 O15 Cu1 133.13(13) no
O2 Fe3 O15 Cu1 42.11(14) no
O8 Fe2 O15 Fe3 -133.34(14) no
O9 Fe2 O15 Fe3 45.06(15) no
O6 Fe2 O15 Fe3 134.74(14) no
O11 Fe2 O15 Fe3 -45.66(15) no
O8 Fe2 O15 Cu1 45.89(15) no
O9 Fe2 O15 Cu1 -135.71(13) no
O6 Fe2 O15 Cu1 -46.04(15) no
O11 Fe2 O15 Cu1 133.57(13) no
O7 Cu1 O15 Fe3 134.80(14) no
O1 Cu1 O15 Fe3 -49.09(14) no
O3 Cu1 O15 Fe3 40.36(15) no
O5 Cu1 O15 Fe3 -133.06(13) no
O7 Cu1 O15 Fe2 -44.45(15) no
O1 Cu1 O15 Fe2 131.66(13) no
O3 Cu1 O15 Fe2 -138.89(15) no
O5 Cu1 O15 Fe2 47.69(14) no
Cu1 O1 C1 O2 -14.9(6) no
Cu1 O1 C1 C2 161.6(3) no
Fe3 O2 C1 O1 2.4(6) no
Fe3 O2 C1 C2 -174.2(3) no
O1 C1 C2 F3 149.2(4) no
O2 C1 C2 F3 -33.8(6) no
O1 C1 C2 F1 24.5(6) no
O2 C1 C2 F1 -158.5(4) no
O1 C1 C2 F2 -91.9(4) no
O2 C1 C2 F2 85.2(5) no
Cu1 O3 C3 O4 -4.5(7) no
Cu1 O3 C3 C4 175.8(4) no
Fe3 O4 C3 O3 -6.7(7) no
Fe3 O4 C3 C4 173.0(4) no
O3 C3 C4 F5 -84.2(6) no
O4 C3 C4 F5 96.0(6) no
O3 C3 C4 F4 156.4(5) no
O4 C3 C4 F4 -23.4(7) no
O3 C3 C4 F6 34.9(8) no
O4 C3 C4 F6 -144.9(6) no
Cu1 O5 C5 O6 1.3(6) no
Cu1 O5 C5 C6 -179.8(2) no
Fe2 O6 C5 O5 4.6(7) no
Fe2 O6 C5 C6 -174.3(3) no
O5 C5 C6 F8' -177.4(14) no
O6 C5 C6 F8' 1.6(15) no
O5 C5 C6 F9 5.9(7) no
O6 C5 C6 F9 -175.1(5) no
O5 C5 C6 F8 130.6(5) no
O6 C5 C6 F8 -50.4(5) no
O5 C5 C6 F7' -52.3(11) no
O6 C5 C6 F7' 126.7(11) no
O5 C5 C6 F9' 60.7(11) no
O6 C5 C6 F9' -120.3(11) no
O5 C5 C6 F7 -116.7(4) no
O6 C5 C6 F7 62.3(5) no
Fe2 O8 C7 O7 2.5(6) no
Fe2 O8 C7 C8 -178.7(3) no
Cu1 O7 C7 O8 0.2(6) no
Cu1 O7 C7 C8 -178.6(3) no
O8 C7 C8 F10 -82.5(5) no
O7 C7 C8 F10 96.5(5) no
O8 C7 C8 F12 156.3(4) no
O7 C7 C8 F12 -24.7(6) no
O8 C7 C8 F11 34.2(5) no
O7 C7 C8 F11 -146.8(4) no
Fe3 O10 C9 O9 -3.1(6) no
Fe3 O10 C9 C10 176.4(2) no
Fe2 O9 C9 O10 -2.5(6) no
Fe2 O9 C9 C10 178.0(2) no
O10 C9 C10 F14 -179.9(10) no
O9 C9 C10 F14 -0.3(11) no
O10 C9 C10 F13' -29.5(9) no
O9 C9 C10 F13' 150.1(8) no
O10 C9 C10 F15' 102.5(8) no
O9 C9 C10 F15' -77.9(8) no
O10 C9 C10 F13 -56.0(7) no
O9 C9 C10 F13 123.6(6) no
O10 C9 C10 F15 52.8(9) no
O9 C9 C10 F15 -127.6(8) no
O10 C9 C10 F14' -145.6(6) no
O9 C9 C10 F14' 34.1(6) no
Fe3 O12 C11 O11 -10.5(6) no
Fe3 O12 C11 C12 167.3(2) no
Fe2 O11 C11 O12 7.0(6) no
Fe2 O11 C11 C12 -170.8(2) no
O12 C11 C12 F18 -87.1(4) no
O11 C11 C12 F18 91.0(5) no
O12 C11 C12 F17 153.1(3) no
O11 C11 C12 F17 -28.8(5) no
O12 C11 C12 F16 33.1(5) no
O11 C11 C12 F16 -148.8(4) no
C16 O13 C13 C14 -14.7(6) no
Fe2 O13 C13 C14 166.3(4) no
O13 C13 C14 C15 26.4(7) no
C13 C14 C15 C16 -27.6(8) no
C13 O13 C16 C15 -1.5(6) no
Fe2 O13 C16 C15 177.5(4) no
C14 C15 C16 O13 18.3(7) no
C20 O14 C17 C18 2.9(6) no
Fe3 O14 C17 C18 -175.4(4) no
O14 C17 C18 C19 -19.4(7) no
C17 C18 C19 C20 28.3(7) no
C17 O14 C20 C19 14.4(5) no
Fe3 O14 C20 C19 -167.4(3) no
C18 C19 C20 O14 -26.2(6) no
